data_4027537
loop_
_publ_author_name
'Dahai He'
'Lisheng Ding'
'Hongxi Xu'
'Xinxiang Lei'
'Hongping Xiao'
'Yan Zhou'

_publ_section_title
;
 Gymnothelignans A-O: Conformation and Absolute Configuration Analyses of
 Lignans Bearing Tetrahydrofuran from Gymnotheca chinensis
;
_journal_name_full 'Journal of Organic Chemistry'
_journal_page_first 8435
_journal_page_last 8443
_journal_paper_doi 10.1021/jo301225v
_journal_volume 77
_journal_year 2012
_chemical_formula_sum 'C23 H28 O8'
_chemical_formula_weight 432.45
_chemical_name_systematic
; 
 ? 
;
_space_group_IT_number 19
_symmetry_cell_setting orthorhombic
_symmetry_space_group_name_Hall 'P 2ac 2ab'
_symmetry_space_group_name_H-M 'P 21 21 21'
_atom_sites_solution_hydrogens geom
_atom_sites_solution_primary direct
_atom_sites_solution_secondary difmap
_audit_creation_method SHELXL-97
_cell_angle_alpha 90.00
_cell_angle_beta 90.00
_cell_angle_gamma 90.00
_cell_formula_units_Z 4
_cell_length_a 6.9969(17)
_cell_length_b 11.484(3)
_cell_length_c 27.382(7)
_cell_measurement_reflns_used 7512
_cell_measurement_temperature 153(2)
_cell_measurement_theta_max 29.121
_cell_measurement_theta_min 3.005
_cell_volume 2200.2(10)
_computing_cell_refinement 'CrystalClear (Rigaku Inc., 2008)'
_computing_data_collection 'CrystalClear (Rigaku Inc., 2008)'
_computing_data_reduction 'CrystalClear (Rigaku Inc., 2008)'
_computing_structure_refinement 'SHELXL-97 (Sheldrick, 1997)'
_computing_structure_solution 'SHELXS-97 (Sheldrick, 1990)'
_diffrn_ambient_temperature 153(2)
_diffrn_detector_area_resol_mean 28.5714
_diffrn_measured_fraction_theta_full 0.998
_diffrn_measured_fraction_theta_max 0.998
_diffrn_measurement_device_type AFC10/Saturn724+
_diffrn_measurement_method 'phi and omega scans'
_diffrn_radiation_monochromator graphite
_diffrn_radiation_source 'Rotating Anode'
_diffrn_radiation_type MoK\a
_diffrn_radiation_wavelength 0.71073
_diffrn_reflns_av_R_equivalents 0.0477
_diffrn_reflns_av_sigmaI/netI 0.0348
_diffrn_reflns_limit_h_max 9
_diffrn_reflns_limit_h_min -9
_diffrn_reflns_limit_k_max 15
_diffrn_reflns_limit_k_min -15
_diffrn_reflns_limit_l_max 37
_diffrn_reflns_limit_l_min -31
_diffrn_reflns_number 19484
_diffrn_reflns_theta_full 29.12
_diffrn_reflns_theta_max 29.12
_diffrn_reflns_theta_min 3.00
_diffrn_standards_decay_% 0
_diffrn_standards_interval_count 0
_diffrn_standards_interval_time 0
_diffrn_standards_number 0
_exptl_absorpt_coefficient_mu 0.099
_exptl_absorpt_correction_T_max 0.9926
_exptl_absorpt_correction_T_min 0.9543
_exptl_absorpt_correction_type multi-scan
_exptl_crystal_colour Colorless
_exptl_crystal_density_diffrn 1.306
_exptl_crystal_description Platelet
_exptl_crystal_F_000 920
_exptl_crystal_size_max 0.48
_exptl_crystal_size_mid 0.35
_exptl_crystal_size_min 0.08
_refine_diff_density_max 0.270
_refine_diff_density_min -0.170
_refine_diff_density_rms 0.041
_refine_ls_abs_structure_details 'Flack H D (1983), Acta Cryst. A39, 876-881'
_refine_ls_abs_structure_Flack -10(10)
_refine_ls_extinction_method none
_refine_ls_goodness_of_fit_ref 0.999
_refine_ls_hydrogen_treatment mixed
_refine_ls_matrix_type full
_refine_ls_number_parameters 290
_refine_ls_number_reflns 3370
_refine_ls_number_restraints 0
_refine_ls_restrained_S_all 0.999
_refine_ls_R_factor_all 0.0511
_refine_ls_R_factor_gt 0.0438
_refine_ls_shift/su_max 0.001
_refine_ls_shift/su_mean 0.000
_refine_ls_structure_factor_coef Fsqd
_refine_ls_weighting_details 'calc w=1/[\s^2^(Fo^2^)+(0.0426P)^2^+0.5160P] where P=(Fo^2^+2Fc^2^)/3'
_refine_ls_weighting_scheme calc
_refine_ls_wR_factor_gt 0.0906
_refine_ls_wR_factor_ref 0.0944
_reflns_number_gt 3041
_reflns_number_total 3370
_reflns_threshold_expression >2sigma(I)
_cod_data_source_file jo301225v_si_004.cif
_cod_data_source_block y2906
_cod_depositor_comments
;
The following automatic conversions were performed:

'_exptl_absorpt_correction_type' value 'multi-scans' was replaced
with the value 'multi-scan' as specified in the replacement file
'src/cod-tools/trunk/data/replacement-values/replacement_values.lst'.

Automatic conversion script
Id: cif_fix_values 5376 2017-05-30 11:51:03Z andrius 
;
_cod_original_cell_volume 2200.1(9)
_cod_database_code 4027537

loop_
_symmetry_equiv_pos_as_xyz
'x, y, z'
'-x+1/2, -y, z+1/2'
'-x, y+1/2, -z+1/2'
'x+1/2, -y+1/2, -z'

loop_
_atom_site_label
_atom_site_type_symbol
_atom_site_fract_x
_atom_site_fract_y
_atom_site_fract_z
_atom_site_U_iso_or_equiv
_atom_site_adp_type
_atom_site_occupancy
_atom_site_symmetry_multiplicity
_atom_site_calc_flag
_atom_site_refinement_flags
O1 O 0.7068(2) 0.73821(12) 0.42680(5) 0.0236(3) Uani 1 1 d .
O2 O 0.9346(2) 0.41120(13) 0.53652(5) 0.0274(3) Uani 1 1 d .
O3 O 1.0219(2) 0.25493(13) 0.48861(5) 0.0301(4) Uani 1 1 d .
O4 O 0.5593(2) 0.87380(13) 0.37614(5) 0.0275(3) Uani 1 1 d .
O5 O 0.9375(3) 0.24990(13) 0.37886(6) 0.0336(4) Uani 1 1 d .
O6 O 0.4536(3) 0.35350(15) 0.23769(6) 0.0369(4) Uani 1 1 d .
O7 O 0.7110(3) 0.47502(15) 0.18615(6) 0.0365(4) Uani 1 1 d .
O8 O 1.0093(2) 0.57274(14) 0.22650(5) 0.0304(4) Uani 1 1 d .
C2 C 0.5558(3) 0.81832(17) 0.42216(7) 0.0223(4) Uani 1 1 d .
H2 H 0.5615 0.8774 0.4489 0.027 Uiso 1 1 calc R
C3 C 0.3767(3) 0.74461(19) 0.42695(8) 0.0252(4) Uani 1 1 d .
H3 H 0.3612 0.7248 0.4623 0.030 Uiso 1 1 calc R
C4 C 0.4319(3) 0.63107(19) 0.39985(9) 0.0278(5) Uani 1 1 d .
H4 H 0.3852 0.6372 0.3654 0.033 Uiso 1 1 calc R
C5 C 0.6548(3) 0.63578(18) 0.39906(8) 0.0217(4) Uani 1 1 d .
H5 H 0.6980 0.6466 0.3645 0.026 Uiso 1 1 calc R
C1' C 0.8117(3) 0.43946(17) 0.39038(7) 0.0201(4) Uani 1 1 d .
C2' C 0.7579(3) 0.53245(17) 0.42034(8) 0.0206(4) Uani 1 1 d .
C3' C 0.7958(3) 0.53038(17) 0.47071(7) 0.0221(4) Uani 1 1 d .
H3' H 0.7594 0.5928 0.4915 0.027 Uiso 1 1 calc R
C4' C 0.8878(3) 0.43382(17) 0.48834(7) 0.0215(4) Uani 1 1 d .
C5' C 0.9416(3) 0.34092(16) 0.45973(7) 0.0215(4) Uani 1 1 d .
C6' C 0.9026(3) 0.34009(17) 0.41016(7) 0.0224(4) Uani 1 1 d .
C1" C 0.7822(3) 0.44505(17) 0.33613(7) 0.0198(4) Uani 1 1 d .
C2" C 0.6247(3) 0.39232(17) 0.31428(7) 0.0225(4) Uani 1 1 d .
H2" H 0.5347 0.3506 0.3335 0.027 Uiso 1 1 calc R
C3" C 0.6006(3) 0.40138(18) 0.26383(8) 0.0232(4) Uani 1 1 d .
C4" C 0.7321(3) 0.46245(18) 0.23525(7) 0.0243(4) Uani 1 1 d .
C5" C 0.8899(3) 0.51335(17) 0.25758(7) 0.0212(4) Uani 1 1 d .
C6" C 0.9154(3) 0.50458(17) 0.30779(7) 0.0214(4) Uani 1 1 d .
H6" H 1.0239 0.5392 0.3228 0.026 Uiso 1 1 calc R
C17 C 1.0578(4) 0.3125(2) 0.53416(8) 0.0324(5) Uani 1 1 d .
H17A H 1.0315 0.2591 0.5617 0.039 Uiso 1 1 calc R
H17B H 1.1930 0.3374 0.5360 0.039 Uiso 1 1 calc R
C7 C 0.1900(3) 0.7989(2) 0.40974(10) 0.0378(6) Uani 1 1 d .
H7A H 0.1903 0.8043 0.3740 0.045 Uiso 1 1 calc R
H7B H 0.1769 0.8770 0.4238 0.045 Uiso 1 1 calc R
H7C H 0.0826 0.7503 0.4203 0.045 Uiso 1 1 calc R
C6 C 0.3418(3) 0.5245(2) 0.42267(11) 0.0446(7) Uani 1 1 d .
H6A H 0.2024 0.5330 0.4226 0.054 Uiso 1 1 calc R
H6B H 0.3870 0.5162 0.4564 0.054 Uiso 1 1 calc R
H6C H 0.3776 0.4552 0.4039 0.054 Uiso 1 1 calc R
C20 C 0.7272(4) 0.9434(2) 0.36958(10) 0.0403(6) Uani 1 1 d .
H20A H 0.8402 0.8930 0.3694 0.048 Uiso 1 1 calc R
H20B H 0.7374 0.9996 0.3964 0.048 Uiso 1 1 calc R
H20C H 0.7188 0.9852 0.3385 0.048 Uiso 1 1 calc R
C21 C 1.0979(4) 0.1771(2) 0.38875(9) 0.0360(6) Uani 1 1 d .
H21A H 1.0744 0.1325 0.4187 0.043 Uiso 1 1 calc R
H21B H 1.2122 0.2254 0.3930 0.043 Uiso 1 1 calc R
H21C H 1.1173 0.1234 0.3614 0.043 Uiso 1 1 calc R
C22 C 0.3147(4) 0.2868(2) 0.26296(9) 0.0362(6) Uani 1 1 d .
H22A H 0.2499 0.3361 0.2870 0.043 Uiso 1 1 calc R
H22B H 0.3773 0.2217 0.2797 0.043 Uiso 1 1 calc R
H22C H 0.2208 0.2565 0.2396 0.043 Uiso 1 1 calc R
C23 C 1.1692(4) 0.6310(2) 0.24722(9) 0.0344(5) Uani 1 1 d .
H23A H 1.2565 0.5736 0.2615 0.041 Uiso 1 1 calc R
H23B H 1.1253 0.6845 0.2727 0.041 Uiso 1 1 calc R
H23C H 1.2359 0.6750 0.2217 0.041 Uiso 1 1 calc R
H7O H 0.622(5) 0.432(3) 0.1759(11) 0.065(10) Uiso 1 1 d .

loop_
_atom_site_aniso_label
_atom_site_aniso_U_11
_atom_site_aniso_U_22
_atom_site_aniso_U_33
_atom_site_aniso_U_23
_atom_site_aniso_U_13
_atom_site_aniso_U_12
O1 0.0199(7) 0.0186(7) 0.0323(8) -0.0020(6) -0.0056(6) 0.0028(6)
O2 0.0331(8) 0.0286(7) 0.0206(7) 0.0013(6) -0.0032(6) 0.0044(7)
O3 0.0430(9) 0.0233(7) 0.0238(7) 0.0021(6) -0.0078(7) 0.0070(8)
O4 0.0251(7) 0.0286(7) 0.0289(8) 0.0071(6) -0.0048(7) -0.0015(7)
O5 0.0456(10) 0.0240(7) 0.0312(8) -0.0094(6) -0.0119(8) 0.0114(8)
O6 0.0365(9) 0.0460(10) 0.0281(8) 0.0026(7) -0.0076(7) -0.0231(9)
O7 0.0457(10) 0.0432(10) 0.0207(8) 0.0032(7) -0.0058(7) -0.0221(9)
O8 0.0311(8) 0.0353(8) 0.0247(7) -0.0002(6) 0.0039(6) -0.0150(7)
C2 0.0241(10) 0.0208(9) 0.0218(9) 0.0000(7) -0.0020(9) 0.0042(9)
C3 0.0212(9) 0.0278(10) 0.0265(10) 0.0002(9) 0.0032(9) 0.0040(9)
C4 0.0206(10) 0.0274(11) 0.0354(12) -0.0017(9) -0.0044(9) -0.0021(9)
C5 0.0201(10) 0.0189(9) 0.0260(10) -0.0033(8) -0.0011(8) -0.0003(8)
C1' 0.0187(9) 0.0203(9) 0.0212(9) 0.0013(7) -0.0002(8) -0.0021(8)
C2' 0.0183(9) 0.0196(9) 0.0237(10) 0.0006(8) 0.0009(8) -0.0012(8)
C3' 0.0240(10) 0.0210(9) 0.0212(10) -0.0009(7) 0.0003(8) -0.0003(9)
C4' 0.0215(9) 0.0244(10) 0.0185(9) 0.0013(8) 0.0004(8) -0.0032(8)
C5' 0.0219(9) 0.0177(9) 0.0249(10) 0.0025(7) -0.0017(8) -0.0006(8)
C6' 0.0249(10) 0.0183(9) 0.0240(10) -0.0017(7) -0.0012(8) -0.0003(8)
C1" 0.0210(9) 0.0184(9) 0.0199(9) -0.0002(7) -0.0004(8) 0.0032(8)
C2" 0.0232(9) 0.0208(9) 0.0236(10) 0.0015(8) 0.0019(8) -0.0015(8)
C3" 0.0230(10) 0.0221(9) 0.0245(10) -0.0005(8) -0.0013(8) -0.0053(8)
C4" 0.0307(11) 0.0216(10) 0.0206(10) -0.0014(8) 0.0001(8) -0.0023(9)
C5" 0.0215(9) 0.0183(9) 0.0238(10) -0.0009(8) 0.0035(8) -0.0014(8)
C6" 0.0202(9) 0.0197(9) 0.0243(10) -0.0022(7) -0.0014(8) -0.0011(8)
C17 0.0412(13) 0.0324(11) 0.0236(11) 0.0015(9) -0.0047(10) 0.0109(11)
C7 0.0193(10) 0.0404(14) 0.0538(16) 0.0052(12) 0.0002(11) 0.0058(10)
C6 0.0253(11) 0.0311(13) 0.077(2) 0.0016(13) 0.0049(13) -0.0040(10)
C20 0.0340(12) 0.0411(14) 0.0459(15) 0.0138(11) -0.0019(11) -0.0096(12)
C21 0.0385(13) 0.0318(12) 0.0377(13) -0.0075(10) -0.0046(11) 0.0150(11)
C22 0.0292(12) 0.0372(13) 0.0422(13) 0.0019(11) -0.0045(11) -0.0164(11)
C23 0.0322(12) 0.0358(12) 0.0351(12) -0.0021(10) 0.0039(10) -0.0134(11)

loop_
_atom_type_symbol
_atom_type_description
_atom_type_scat_dispersion_real
_atom_type_scat_dispersion_imag
_atom_type_scat_source
C C 0.0033 0.0000 'International Tables Vol C Tables 4.2.6.8 and 6.1.1.4'
H H 0.0000 0.0000 'International Tables Vol C Tables 4.2.6.8 and 6.1.1.4'
O O 0.0106 0.0000 'International Tables Vol C Tables 4.2.6.8 and 6.1.1.4'

loop_
_geom_angle_atom_site_label_1
_geom_angle_atom_site_label_2
_geom_angle_atom_site_label_3
_geom_angle
C2 O1 C5 107.20(15)
C4' O2 C17 104.42(15)
C5' O3 C17 103.84(15)
C2 O4 C20 112.21(17)
C6' O5 C21 117.79(17)
C3" O6 C22 118.49(17)
C4" O7 H7O 110(2)
C5" O8 C23 117.70(17)
O1 C2 O4 111.28(16)
O1 C2 C3 104.33(15)
O4 C2 C3 110.06(17)
O1 C2 H2 110.3
O4 C2 H2 110.3
C3 C2 H2 110.3
C2 C3 C7 116.98(18)
C2 C3 C4 102.83(17)
C7 C3 C4 114.2(2)
C2 C3 H3 107.4
C7 C3 H3 107.4
C4 C3 H3 107.4
C6 C4 C3 112.31(19)
C6 C4 C5 116.8(2)
C3 C4 C5 103.11(17)
C6 C4 H4 108.1
C3 C4 H4 108.1
C5 C4 H4 108.1
O1 C5 C2' 108.48(16)
O1 C5 C4 105.78(17)
C2' C5 C4 116.49(18)
O1 C5 H5 108.6
C2' C5 H5 108.6
C4 C5 H5 108.6
C2' C1' C6' 120.83(18)
C2' C1' C1" 120.73(18)
C6' C1' C1" 118.38(18)
C1' C2' C3' 120.83(18)
C1' C2' C5 120.23(18)
C3' C2' C5 118.93(18)
C4' C3' C2' 116.64(19)
C4' C3' H3' 121.7
C2' C3' H3' 121.7
C3' C4' C5' 123.72(19)
C3' C4' O2 126.81(18)
C5' C4' O2 109.43(17)
C4' C5' O3 109.80(17)
C4' C5' C6' 120.65(18)
O3 C5' C6' 129.43(18)
O5 C6' C5' 125.80(18)
O5 C6' C1' 116.87(18)
C5' C6' C1' 117.29(18)
C6" C1" C2" 120.25(18)
C6" C1" C1' 118.72(18)
C2" C1" C1' 121.03(18)
C1" C2" C3" 119.25(19)
C1" C2" H2" 120.4
C3" C2" H2" 120.4
O6 C3" C2" 125.36(19)
O6 C3" C4" 113.80(18)
C2" C3" C4" 120.83(19)
O7 C4" C5" 118.42(19)
O7 C4" C3" 122.41(19)
C5" C4" C3" 119.17(19)
O8 C5" C6" 124.77(18)
O8 C5" C4" 114.77(18)
C6" C5" C4" 120.44(19)
C5" C6" C1" 120.04(19)
C5" C6" H6" 120.0
C1" C6" H6" 120.0
O2 C17 O3 107.48(17)
O2 C17 H17A 110.2
O3 C17 H17A 110.2
O2 C17 H17B 110.2
O3 C17 H17B 110.2
H17A C17 H17B 108.5
C3 C7 H7A 109.5
C3 C7 H7B 109.5
H7A C7 H7B 109.5
C3 C7 H7C 109.5
H7A C7 H7C 109.5
H7B C7 H7C 109.5
C4 C6 H6A 109.5
C4 C6 H6B 109.5
H6A C6 H6B 109.5
C4 C6 H6C 109.5
H6A C6 H6C 109.5
H6B C6 H6C 109.5
O4 C20 H20A 109.5
O4 C20 H20B 109.5
H20A C20 H20B 109.5
O4 C20 H20C 109.5
H20A C20 H20C 109.5
H20B C20 H20C 109.5
O5 C21 H21A 109.5
O5 C21 H21B 109.5
H21A C21 H21B 109.5
O5 C21 H21C 109.5
H21A C21 H21C 109.5
H21B C21 H21C 109.5
O6 C22 H22A 109.5
O6 C22 H22B 109.5
H22A C22 H22B 109.5
O6 C22 H22C 109.5
H22A C22 H22C 109.5
H22B C22 H22C 109.5
O8 C23 H23A 109.5
O8 C23 H23B 109.5
H23A C23 H23B 109.5
O8 C23 H23C 109.5
H23A C23 H23C 109.5
H23B C23 H23C 109.5

loop_
_geom_bond_atom_site_label_1
_geom_bond_atom_site_label_2
_geom_bond_distance
O1 C2 1.406(2)
O1 C5 1.447(2)
O2 C4' 1.384(2)
O2 C17 1.425(3)
O3 C5' 1.384(2)
O3 C17 1.433(3)
O4 C2 1.412(2)
O4 C20 1.432(3)
O5 C6' 1.366(2)
O5 C21 1.425(3)
O6 C3" 1.368(2)
O6 C22 1.418(3)
O7 C4" 1.360(3)
O7 H7O 0.84(3)
O8 C5" 1.374(2)
O8 C23 1.422(3)
C2 C3 1.518(3)
C2 H2 1.0000
C3 C7 1.522(3)
C3 C4 1.549(3)
C3 H3 1.0000
C4 C6 1.512(3)
C4 C5 1.561(3)
C4 H4 1.0000
C5 C2' 1.506(3)
C5 H5 1.0000
C1' C2' 1.398(3)
C1' C6' 1.414(3)
C1' C1" 1.501(3)
C2' C3' 1.404(3)
C3' C4' 1.370(3)
C3' H3' 0.9500
C4' C5' 1.376(3)
C5' C6' 1.385(3)
C1" C6" 1.392(3)
C1" C2" 1.393(3)
C2" C3" 1.395(3)
C2" H2" 0.9500
C3" C4" 1.397(3)
C4" C5" 1.391(3)
C5" C6" 1.390(3)
C6" H6" 0.9500
C17 H17A 0.9900
C17 H17B 0.9900
C7 H7A 0.9800
C7 H7B 0.9800
C7 H7C 0.9800
C6 H6A 0.9800
C6 H6B 0.9800
C6 H6C 0.9800
C20 H20A 0.9800
C20 H20B 0.9800
C20 H20C 0.9800
C21 H21A 0.9800
C21 H21B 0.9800
C21 H21C 0.9800
C22 H22A 0.9800
C22 H22B 0.9800
C22 H22C 0.9800
C23 H23A 0.9800
C23 H23B 0.9800
C23 H23C 0.9800

loop_
_geom_torsion_atom_site_label_1
_geom_torsion_atom_site_label_2
_geom_torsion_atom_site_label_3
_geom_torsion_atom_site_label_4
_geom_torsion
C5 O1 C2 O4 -76.71(19)
C5 O1 C2 C3 41.93(19)
C20 O4 C2 O1 -64.1(2)
C20 O4 C2 C3 -179.25(18)
O1 C2 C3 C7 -163.5(2)
O4 C2 C3 C7 -44.1(3)
O1 C2 C3 C4 -37.5(2)
O4 C2 C3 C4 81.97(19)
C2 C3 C4 C6 145.9(2)
C7 C3 C4 C6 -86.3(2)
C2 C3 C4 C5 19.4(2)
C7 C3 C4 C5 147.14(19)
C2 O1 C5 C2' -154.30(16)
C2 O1 C5 C4 -28.6(2)
C6 C4 C5 O1 -119.5(2)
C3 C4 C5 O1 4.1(2)
C6 C4 C5 C2' 1.0(3)
C3 C4 C5 C2' 124.69(19)
C6' C1' C2' C3' 1.1(3)
C1" C1' C2' C3' -176.15(19)
C6' C1' C2' C5 -177.76(19)
C1" C1' C2' C5 5.0(3)
O1 C5 C2' C1' -148.93(18)
C4 C5 C2' C1' 91.9(2)
O1 C5 C2' C3' 32.2(2)
C4 C5 C2' C3' -87.0(2)
C1' C2' C3' C4' 0.3(3)
C5 C2' C3' C4' 179.23(18)
C2' C3' C4' C5' -0.7(3)
C2' C3' C4' O2 -177.96(19)
C17 O2 C4' C3' -169.5(2)
C17 O2 C4' C5' 12.8(2)
C3' C4' C5' O3 -176.82(19)
O2 C4' C5' O3 0.9(2)
C3' C4' C5' C6' -0.5(3)
O2 C4' C5' C6' 177.19(19)
C17 O3 C5' C4' -14.1(2)
C17 O3 C5' C6' 170.0(2)
C21 O5 C6' C5' -31.8(3)
C21 O5 C6' C1' 150.88(19)
C4' C5' C6' O5 -175.4(2)
O3 C5' C6' O5 0.1(4)
C4' C5' C6' C1' 1.9(3)
O3 C5' C6' C1' 177.4(2)
C2' C1' C6' O5 175.36(18)
C1" C1' C6' O5 -7.3(3)
C2' C1' C6' C5' -2.2(3)
C1" C1' C6' C5' 175.09(19)
C2' C1' C1" C6" 81.4(2)
C6' C1' C1" C6" -96.0(2)
C2' C1' C1" C2" -98.4(2)
C6' C1' C1" C2" 84.3(2)
C6" C1" C2" C3" -1.0(3)
C1' C1" C2" C3" 178.80(19)
C22 O6 C3" C2" -1.4(3)
C22 O6 C3" C4" 178.3(2)
C1" C2" C3" O6 179.63(19)
C1" C2" C3" C4" 0.0(3)
O6 C3" C4" O7 1.7(3)
C2" C3" C4" O7 -178.7(2)
O6 C3" C4" C5" -178.86(19)
C2" C3" C4" C5" 0.8(3)
C23 O8 C5" C6" -1.0(3)
C23 O8 C5" C4" 177.44(19)
O7 C4" C5" O8 0.3(3)
C3" C4" C5" O8 -179.17(18)
O7 C4" C5" C6" 178.84(19)
C3" C4" C5" C6" -0.6(3)
O8 C5" C6" C1" 178.04(19)
C4" C5" C6" C1" -0.3(3)
C2" C1" C6" C5" 1.1(3)
C1' C1" C6" C5" -178.64(18)
C4' O2 C17 O3 -21.6(2)
C5' O3 C17 O2 22.0(2)
